data_4327570
loop_
_publ_author_name
'Joel T. Mague'
'Jamin L. Krinsky'

_publ_section_title
;
 Synthetic and Structural Studies of the Coordination Behavior of
 2-Pyridylbis(diphenylphosphino)methane
;
_journal_name_full 'Inorganic Chemistry'
_journal_page_first 1962
_journal_page_last 1971
_journal_paper_doi 10.1021/ic001266+
_journal_volume 40
_journal_year 2001
_chemical_formula_moiety '(C O)3 Br (((C6 H5)2 P)2 C H (C5 H4 N) Re (C3 H6 O)0.75'
_chemical_formula_sum 'C35.25 H29.5 Br N O3.75 P2 Re'
_chemical_formula_weight 855.15
_chemical_name_systematic
; 
 fac-Bromo(2-pyridylbis(diphenylphosphino)methane)tricarbonylrhenium(I) 
 acetone solvate
;
_space_group_IT_number 14
_symmetry_cell_setting monoclinic
_symmetry_space_group_name_Hall '-P 2ybc'
_symmetry_space_group_name_H-M 'P 1 21/c 1'
_atom_sites_solution_hydrogens geom
_atom_sites_solution_primary Patterson
_atom_sites_solution_secondary difmap
_audit_creation_method SHELXL-97
_cell_angle_alpha 90.00
_cell_angle_beta 114.175(9)
_cell_angle_gamma 90.00
_cell_formula_units_Z 4
_cell_length_a 17.0065(19)
_cell_length_b 10.8139(7)
_cell_length_c 20.6781(18)
_cell_measurement_reflns_used 2
_cell_measurement_temperature 293(2)
_cell_measurement_theta_max 20.16
_cell_measurement_theta_min 16.15
_cell_volume 3469.3(6)
_computing_cell_refinement 'CAD-4 Software (Enraf-Nonius, 1989)'
_computing_data_collection 'CAD-4 Software (Enraf-Nonius, 1989)'
_computing_data_reduction 'XCAD4 (Harms & Wocadlo, 1987)'
_computing_molecular_graphics 'SHELXTL (Bruker AXS, 1997)'
_computing_publication_material 'SHELXTL (Bruker AXS, 1997)'
_computing_structure_refinement 'SHELXL-97 (Sheldrick, 1997)'
_computing_structure_solution 'SHELXS-97 (Sheldrick, 1990)'
_diffrn_ambient_temperature 293(2)
_diffrn_measured_fraction_theta_full 0.998
_diffrn_measured_fraction_theta_max 0.998
_diffrn_measurement_device_type 'Enraf-Nonius CAD-4'
_diffrn_measurement_method '\q/2\q scans'
_diffrn_radiation_monochromator graphite
_diffrn_radiation_source 'fine-focus sealed tube'
_diffrn_radiation_type MoK\a
_diffrn_radiation_wavelength 0.71073
_diffrn_reflns_av_R_equivalents 0.0478
_diffrn_reflns_av_sigmaI/netI 0.1196
_diffrn_reflns_limit_h_max 20
_diffrn_reflns_limit_h_min 0
_diffrn_reflns_limit_k_max 12
_diffrn_reflns_limit_k_min 0
_diffrn_reflns_limit_l_max 22
_diffrn_reflns_limit_l_min -24
_diffrn_reflns_number 6347
_diffrn_reflns_theta_full 25.06
_diffrn_reflns_theta_max 25.06
_diffrn_reflns_theta_min 2.02
_diffrn_standards_decay_% 10
_diffrn_standards_interval_time 120
_diffrn_standards_number 2
_exptl_absorpt_coefficient_mu 4.783
_exptl_absorpt_correction_T_max 0.7139
_exptl_absorpt_correction_T_min 0.3776
_exptl_absorpt_correction_type empirical
_exptl_absorpt_process_details '\y scan (North et al., 1968)'
_exptl_crystal_colour Colorless
_exptl_crystal_density_diffrn 1.637
_exptl_crystal_description Block
_exptl_crystal_F_000 1672
_exptl_crystal_size_max 0.33
_exptl_crystal_size_mid 0.33
_exptl_crystal_size_min 0.20
_refine_diff_density_max 0.880
_refine_diff_density_min -1.266
_refine_diff_density_rms 0.145
_refine_ls_extinction_method none
_refine_ls_goodness_of_fit_ref 0.988
_refine_ls_hydrogen_treatment mixed
_refine_ls_matrix_type full
_refine_ls_number_parameters 386
_refine_ls_number_reflns 6128
_refine_ls_number_restraints 7
_refine_ls_restrained_S_all 0.992
_refine_ls_R_factor_all 0.1263
_refine_ls_R_factor_gt 0.0370
_refine_ls_shift/su_max 0.001
_refine_ls_shift/su_mean 0.000
_refine_ls_structure_factor_coef Fsqd
_refine_ls_weighting_details 'calc w=1/[\s^2^(Fo^2^)+(0.0483P)^2^+0.0000P] where P=(Fo^2^+2Fc^2^)/3'
_refine_ls_weighting_scheme calc
_refine_ls_wR_factor_gt 0.0868
_refine_ls_wR_factor_ref 0.1035
_reflns_number_gt 3605
_reflns_number_total 6128
_reflns_threshold_expression >2sigma(I)
_cod_data_source_file ic0012662B_04.cif
_cod_data_source_block 4
_cod_original_cell_volume 3469.3(5)
_cod_original_formula_sum 'C35.25 H29.50 Br N O3.75 P2 Re'
_cod_database_code 4327570

loop_
_symmetry_equiv_pos_as_xyz
'x, y, z'
'-x, y+1/2, -z+1/2'
'-x, -y, -z'
'x, -y-1/2, z-1/2'

loop_
_atom_site_label
_atom_site_type_symbol
_atom_site_fract_x
_atom_site_fract_y
_atom_site_fract_z
_atom_site_U_iso_or_equiv
_atom_site_adp_type
_atom_site_occupancy
_atom_site_symmetry_multiplicity
_atom_site_calc_flag
_atom_site_refinement_flags
Re Re 0.46043(2) 0.35521(3) 0.831510(15) 0.03668(11) Uani 1 1 d .
Br Br 0.52471(6) 0.13236(8) 0.84189(4) 0.0537(2) Uani 1 1 d .
P1 P 0.32613(12) 0.26526(18) 0.82256(10) 0.0353(5) Uani 1 1 d .
P2 P 0.20102(13) 0.43169(19) 0.70881(10) 0.0388(5) Uani 1 1 d .
C1 C 0.3293(5) 0.1045(7) 0.8470(4) 0.0403(19) Uani 1 1 d .
C2 C 0.3014(6) 0.0073(8) 0.7989(5) 0.058(2) Uani 1 1 d .
H2 H 0.2732 0.0241 0.7507 0.063 Uiso 1 1 calc R
C3 C 0.3148(7) -0.1136(8) 0.8217(6) 0.076(3) Uani 1 1 d .
H3 H 0.2982 -0.1781 0.7891 0.084 Uiso 1 1 calc R
C4 C 0.3535(7) -0.1380(9) 0.8939(6) 0.075(3) Uani 1 1 d .
H4 H 0.3613 -0.2195 0.9095 0.083 Uiso 1 1 calc R
C5 C 0.3805(6) -0.0433(10) 0.9426(5) 0.070(3) Uani 1 1 d .
H5 H 0.4067 -0.0601 0.9909 0.077 Uiso 1 1 calc R
C6 C 0.3680(6) 0.0751(8) 0.9187(4) 0.056(2) Uani 1 1 d .
H6 H 0.3861 0.1392 0.9515 0.062 Uiso 1 1 calc R
C7 C 0.2608(5) 0.3331(7) 0.8643(4) 0.044(2) Uani 1 1 d .
C8 C 0.2793(6) 0.4486(9) 0.8959(4) 0.058(2) Uani 1 1 d .
H8 H 0.3268 0.4921 0.8967 0.063 Uiso 1 1 calc R
C9 C 0.2275(8) 0.5009(10) 0.9268(5) 0.076(3) Uani 1 1 d .
H9 H 0.2408 0.5779 0.9486 0.083 Uiso 1 1 calc R
C10 C 0.1574(8) 0.4366(12) 0.9241(6) 0.090(4) Uani 1 1 d .
H10 H 0.1211 0.4723 0.9424 0.099 Uiso 1 1 calc R
C11 C 0.1389(7) 0.3191(12) 0.8947(6) 0.084(4) Uani 1 1 d .
H11 H 0.0918 0.2755 0.8949 0.093 Uiso 1 1 calc R
C12 C 0.1903(5) 0.2675(10) 0.8654(5) 0.064(3) Uani 1 1 d .
H12 H 0.1784 0.1884 0.8461 0.071 Uiso 1 1 calc R
C13 C 0.0936(5) 0.3854(7) 0.6991(4) 0.040(2) Uani 1 1 d .
C14 C 0.0511(5) 0.2748(8) 0.6716(4) 0.053(2) Uani 1 1 d .
H14 H 0.0786 0.2160 0.6554 0.058 Uiso 1 1 calc R
C15 C -0.0299(7) 0.2494(11) 0.6676(5) 0.079(3) Uani 1 1 d .
H15 H -0.0568 0.1748 0.6488 0.087 Uiso 1 1 calc R
C16 C -0.0702(7) 0.3364(13) 0.6918(6) 0.086(4) Uani 1 1 d .
H16 H -0.1250 0.3202 0.6897 0.094 Uiso 1 1 calc R
C17 C -0.0309(7) 0.4466(12) 0.7191(5) 0.080(3) Uani 1 1 d .
H17 H -0.0591 0.5055 0.7346 0.088 Uiso 1 1 calc R
C18 C 0.0496(5) 0.4691(9) 0.7232(4) 0.058(2) Uani 1 1 d .
H18 H 0.0763 0.5432 0.7430 0.064 Uiso 1 1 calc R
C19 C 0.1852(5) 0.4649(7) 0.6177(4) 0.0411(19) Uani 1 1 d .
C20 C 0.1142(5) 0.4333(9) 0.5570(4) 0.055(2) Uani 1 1 d .
H20 H 0.0687 0.3902 0.5603 0.060 Uiso 1 1 calc R
C21 C 0.1111(6) 0.4661(10) 0.4916(5) 0.068(3) Uani 1 1 d .
H21 H 0.0620 0.4479 0.4510 0.075 Uiso 1 1 calc R
C22 C 0.1778(7) 0.5238(10) 0.4853(5) 0.072(3) Uani 1 1 d .
H22 H 0.1756 0.5409 0.4405 0.079 Uiso 1 1 calc R
C23 C 0.2498(6) 0.5580(11) 0.5449(5) 0.075(3) Uani 1 1 d .
H23 H 0.2954 0.5995 0.5408 0.082 Uiso 1 1 calc R
C24 C 0.2521(5) 0.5292(8) 0.6104(4) 0.052(2) Uani 1 1 d .
H24 H 0.2995 0.5532 0.6509 0.057 Uiso 1 1 calc R
C25 C 0.2603(4) 0.2764(7) 0.7260(3) 0.0346(17) Uani 1 1 d .
H25 H 0.2179 0.2091 0.7114 0.038 Uiso 1 1 calc R
C26 C 0.3166(5) 0.2662(7) 0.6862(3) 0.0351(17) Uani 1 1 d .
C27 C 0.2839(6) 0.2217(8) 0.6187(4) 0.052(2) Uani 1 1 d .
H27 H 0.2276 0.1924 0.5984 0.057 Uiso 1 1 calc R
C28 C 0.3335(6) 0.2198(9) 0.5801(4) 0.059(2) Uani 1 1 d .
H28 H 0.3117 0.1884 0.5342 0.065 Uiso 1 1 calc R
C29 C 0.4151(6) 0.2649(8) 0.6107(4) 0.055(2) Uani 1 1 d .
H29 H 0.4497 0.2669 0.5857 0.061 Uiso 1 1 calc R
C30 C 0.4454(5) 0.3072(8) 0.6786(4) 0.045(2) Uani 1 1 d .
H30 H 0.5018 0.3361 0.6994 0.050 Uiso 1 1 calc R
N N 0.3978(4) 0.3094(5) 0.7173(3) 0.0339(14) Uani 1 1 d .
C31 C 0.5684(6) 0.4130(9) 0.8307(5) 0.061(2) Uani 1 1 d .
O1 O 0.6327(5) 0.4422(8) 0.8325(4) 0.100(3) Uani 1 1 d .
C32 C 0.4171(5) 0.5201(8) 0.8192(4) 0.047(2) Uani 1 1 d .
O2 O 0.3939(4) 0.6194(6) 0.8117(4) 0.0666(18) Uani 1 1 d .
C33 C 0.5097(6) 0.3719(8) 0.9322(4) 0.054(2) Uani 1 1 d .
O3 O 0.5387(5) 0.3773(6) 0.9932(3) 0.087(2) Uani 1 1 d .
C35 C 0.1049(9) -0.1069(15) 0.5950(8) 0.099(5) Uiso 0.75 1 d PD
O4 O 0.1064(9) -0.0028(14) 0.6053(7) 0.155(5) Uiso 0.75 1 d PD
C34 C 0.1281(14) -0.1988(19) 0.6505(10) 0.177(10) Uiso 0.75 1 d PD
H34A H 0.1540 -0.1588 0.6959 0.194 Uiso 0.75 1 calc PR
H34B H 0.1684 -0.2560 0.6456 0.194 Uiso 0.75 1 calc PR
H34C H 0.0774 -0.2424 0.6470 0.194 Uiso 0.75 1 calc PR
C36 C 0.0660(16) -0.169(2) 0.5239(10) 0.208(12) Uiso 0.75 1 d PD
H36A H 0.0514 -0.1071 0.4873 0.229 Uiso 0.75 1 calc PR
H36B H 0.0149 -0.2123 0.5194 0.229 Uiso 0.75 1 calc PR
H36C H 0.1067 -0.2256 0.5195 0.229 Uiso 0.75 1 calc PR

loop_
_atom_site_aniso_label
_atom_site_aniso_U_11
_atom_site_aniso_U_22
_atom_site_aniso_U_33
_atom_site_aniso_U_23
_atom_site_aniso_U_13
_atom_site_aniso_U_12
Re 0.03663(17) 0.03243(17) 0.03775(16) -0.00376(17) 0.01195(12) 0.00057(18)
Br 0.0514(5) 0.0468(5) 0.0625(5) 0.0044(4) 0.0230(4) 0.0184(5)
P1 0.0380(11) 0.0323(12) 0.0359(10) 0.0018(9) 0.0155(9) 0.0066(9)
P2 0.0378(12) 0.0369(12) 0.0399(11) 0.0022(9) 0.0141(9) 0.0047(10)
C1 0.035(4) 0.035(5) 0.052(5) 0.009(4) 0.019(4) 0.010(3)
C2 0.068(6) 0.035(5) 0.067(6) -0.001(4) 0.025(5) 0.007(5)
C3 0.097(9) 0.034(6) 0.089(8) -0.002(5) 0.028(7) 0.014(5)
C4 0.073(7) 0.044(6) 0.117(9) 0.048(7) 0.047(7) 0.018(6)
C5 0.082(7) 0.073(8) 0.057(6) 0.033(6) 0.031(5) 0.024(6)
C6 0.077(7) 0.042(5) 0.053(5) 0.006(4) 0.031(5) 0.004(5)
C7 0.054(5) 0.043(6) 0.035(4) 0.009(4) 0.019(4) 0.013(4)
C8 0.077(7) 0.059(6) 0.052(5) 0.006(5) 0.042(5) 0.015(5)
C9 0.112(9) 0.055(7) 0.079(7) 0.002(5) 0.058(7) 0.025(7)
C10 0.112(10) 0.092(10) 0.108(9) 0.037(8) 0.086(8) 0.050(8)
C11 0.065(7) 0.102(10) 0.106(9) 0.035(7) 0.055(7) 0.020(7)
C12 0.050(6) 0.074(7) 0.077(6) 0.004(5) 0.035(5) 0.012(5)
C13 0.032(4) 0.046(6) 0.039(4) 0.011(3) 0.012(3) 0.010(4)
C14 0.042(5) 0.055(6) 0.063(5) -0.001(5) 0.021(4) -0.006(5)
C15 0.062(7) 0.094(9) 0.072(7) 0.021(6) 0.019(6) -0.014(7)
C16 0.045(6) 0.137(12) 0.088(8) 0.031(8) 0.041(6) 0.018(7)
C17 0.060(7) 0.112(10) 0.076(7) 0.013(7) 0.034(6) 0.027(7)
C18 0.041(5) 0.073(7) 0.062(5) 0.005(5) 0.023(4) 0.014(5)
C19 0.033(4) 0.041(5) 0.050(5) 0.006(4) 0.018(4) 0.012(4)
C20 0.041(5) 0.066(6) 0.051(5) 0.012(5) 0.014(4) 0.005(5)
C21 0.053(6) 0.098(8) 0.046(5) 0.005(5) 0.013(5) 0.011(6)
C22 0.071(7) 0.101(9) 0.041(5) 0.022(5) 0.020(5) 0.019(6)
C23 0.058(6) 0.105(9) 0.069(6) 0.030(6) 0.033(5) 0.016(6)
C24 0.043(5) 0.059(6) 0.043(5) 0.013(4) 0.006(4) 0.005(5)
C25 0.034(4) 0.028(4) 0.037(4) -0.004(3) 0.009(3) 0.000(3)
C26 0.041(4) 0.028(4) 0.031(4) -0.002(3) 0.009(3) 0.007(4)
C27 0.054(5) 0.055(6) 0.046(5) -0.002(4) 0.020(4) 0.003(5)
C28 0.064(6) 0.070(7) 0.036(4) -0.010(4) 0.014(4) 0.010(5)
C29 0.069(6) 0.058(6) 0.050(5) 0.012(4) 0.036(5) 0.015(5)
C30 0.048(5) 0.048(5) 0.044(4) -0.004(4) 0.023(4) 0.002(4)
N 0.035(4) 0.028(3) 0.039(3) 0.002(3) 0.016(3) 0.005(3)
C31 0.061(6) 0.057(6) 0.072(6) -0.019(5) 0.035(5) 0.000(5)
O1 0.066(5) 0.116(7) 0.130(7) -0.019(6) 0.053(5) -0.027(5)
C32 0.052(5) 0.040(5) 0.053(5) 0.001(4) 0.024(4) -0.005(4)
O2 0.068(4) 0.039(4) 0.093(5) 0.002(3) 0.033(4) 0.004(3)
C33 0.063(6) 0.044(6) 0.039(5) -0.003(4) 0.005(4) 0.010(4)
O3 0.108(6) 0.079(6) 0.044(4) -0.007(3) -0.001(4) 0.016(4)

loop_
_atom_type_symbol
_atom_type_description
_atom_type_scat_dispersion_real
_atom_type_scat_dispersion_imag
_atom_type_scat_source
C C 0.0033 0.0016 'International Tables Vol C Tables 4.2.6.8 and 6.1.1.4'
H H 0.0000 0.0000 'International Tables Vol C Tables 4.2.6.8 and 6.1.1.4'
N N 0.0061 0.0033 'International Tables Vol C Tables 4.2.6.8 and 6.1.1.4'
O O 0.0106 0.0060 'International Tables Vol C Tables 4.2.6.8 and 6.1.1.4'
P P 0.1023 0.0942 'International Tables Vol C Tables 4.2.6.8 and 6.1.1.4'
Br Br -0.2901 2.4595 'International Tables Vol C Tables 4.2.6.8 and 6.1.1.4'
Re Re -1.0185 7.2310 'International Tables Vol C Tables 4.2.6.8 and 6.1.1.4'

loop_
_geom_angle_atom_site_label_1
_geom_angle_atom_site_label_2
_geom_angle_atom_site_label_3
_geom_angle
C32 Re C33 91.8(3)
C32 Re C31 90.7(4)
C33 Re C31 89.1(4)
C32 Re N 94.3(3)
C33 Re N 171.9(3)
C31 Re N 96.1(3)
C32 Re P1 93.7(3)
C33 Re P1 95.8(3)
C31 Re P1 173.3(3)
N Re P1 78.56(16)
C32 Re Br 175.9(2)
C33 Re Br 90.9(2)
C31 Re Br 86.1(3)
N Re Br 83.33(15)
P1 Re Br 89.18(5)
C1 P1 C7 102.1(4)
C1 P1 C25 107.5(3)
C7 P1 C25 105.6(3)
C1 P1 Re 116.5(3)
C7 P1 Re 122.9(3)
C25 P1 Re 101.1(2)
C13 P2 C19 102.8(3)
C13 P2 C25 101.9(3)
C19 P2 C25 102.0(3)
C6 C1 C2 117.6(8)
C6 C1 P1 117.7(6)
C2 C1 P1 124.4(6)
C3 C2 C1 120.9(9)
C2 C3 C4 119.2(10)
C5 C4 C3 121.0(9)
C6 C5 C4 118.6(9)
C5 C6 C1 122.6(9)
C8 C7 C12 118.7(8)
C8 C7 P1 121.6(6)
C12 C7 P1 119.8(7)
C7 C8 C9 121.0(9)
C10 C9 C8 118.6(10)
C9 C10 C11 121.5(10)
C12 C11 C10 119.7(11)
C11 C12 C7 120.4(10)
C18 C13 C14 116.0(7)
C18 C13 P2 116.4(6)
C14 C13 P2 127.6(6)
C15 C14 C13 122.5(9)
C14 C15 C16 118.6(11)
C17 C16 C15 120.9(10)
C18 C17 C16 119.4(11)
C17 C18 C13 122.6(10)
C20 C19 C24 118.3(7)
C20 C19 P2 126.4(6)
C24 C19 P2 115.3(6)
C21 C20 C19 119.7(9)
C22 C21 C20 121.3(9)
C21 C22 C23 120.6(9)
C24 C23 C22 118.4(9)
C23 C24 C19 121.6(8)
C26 C25 P1 110.3(5)
C26 C25 P2 111.6(5)
P1 C25 P2 107.3(3)
N C26 C27 121.3(7)
N C26 C25 118.2(6)
C27 C26 C25 120.4(7)
C26 C27 C28 120.6(8)
C29 C28 C27 118.4(8)
C28 C29 C30 119.0(8)
N C30 C29 123.4(8)
C26 N C30 117.2(6)
C26 N Re 122.6(5)
C30 N Re 119.5(5)
O1 C31 Re 176.8(10)
O2 C32 Re 177.7(8)
O3 C33 Re 177.4(8)
O4 C35 C34 123.4(18)
O4 C35 C36 125.9(18)
C34 C35 C36 110.0(16)

loop_
_geom_bond_atom_site_label_1
_geom_bond_atom_site_label_2
_geom_bond_distance
Re C32 1.906(9)
Re C33 1.908(8)
Re C31 1.946(10)
Re N 2.213(6)
Re P1 2.419(2)
Re Br 2.6185(9)
P1 C1 1.805(8)
P1 C7 1.818(8)
P1 C25 1.850(7)
P2 C13 1.824(8)
P2 C19 1.826(8)
P2 C25 1.916(7)
C1 C6 1.389(10)
C1 C2 1.391(11)
C2 C3 1.376(11)
C3 C4 1.387(14)
C4 C5 1.377(14)
C5 C6 1.358(12)
C7 C8 1.385(12)
C7 C12 1.400(11)
C8 C9 1.401(12)
C9 C10 1.362(15)
C10 C11 1.389(16)
C11 C12 1.370(12)
C13 C18 1.391(11)
C13 C14 1.393(11)
C14 C15 1.373(12)
C15 C16 1.375(14)
C16 C17 1.370(15)
C17 C18 1.357(12)
C19 C20 1.382(10)
C19 C24 1.393(11)
C20 C21 1.378(11)
C21 C22 1.348(13)
C22 C23 1.385(13)
C23 C24 1.375(11)
C25 C26 1.501(10)
C26 N 1.347(9)
C26 C27 1.361(10)
C27 C28 1.378(11)
C28 C29 1.357(12)
C29 C30 1.361(11)
C30 N 1.351(9)
C31 O1 1.123(10)
C32 O2 1.133(9)
C33 O3 1.152(9)
C35 O4 1.144(14)
C35 C34 1.445(15)
C35 C36 1.498(15)
